data_4507668
loop_
_publ_author_name
'Han, Lei'
'Qin, Lan'
'Yan, Xiao-Zhi'
'Xu, Lan-Ping'
'Sun, Junliang'
'Yu, Lei'
'Chen, Hong-Bing'
'Zou, Xiaodong'

_publ_section_title
;
 Two Isomeric Magnesium Metal--Organic Frameworks with [24-MC-6]
 Metallacrown Cluster
;
_journal_issue 5
_journal_name_full 'Crystal Growth &amp; Design'
_journal_page_first 1807
_journal_paper_doi 10.1021/cg4000318
_journal_volume 13
_journal_year 2013
_chemical_formula_sum 'C16 H21 Mg2 N3 O10'
_chemical_formula_weight 463.98
_chemical_name_systematic
; 
 ? 
;
_space_group_IT_number 148
_symmetry_cell_setting trigonal
_symmetry_space_group_name_Hall '-R 3'
_symmetry_space_group_name_H-M 'R -3 :H'
_atom_sites_solution_hydrogens geom
_atom_sites_solution_primary direct
_atom_sites_solution_secondary difmap
_audit_creation_method SHELXL-97
_cell_angle_alpha 90.00
_cell_angle_beta 90.00
_cell_angle_gamma 120.00
_cell_formula_units_Z 9
_cell_length_a 27.3840(6)
_cell_length_b 27.3840(6)
_cell_length_c 9.1140(4)
_cell_measurement_reflns_used 5528
_cell_measurement_temperature 293(2)
_cell_measurement_theta_max 32.2716
_cell_measurement_theta_min 3.7071
_cell_volume 5918.8(3)
_computing_structure_refinement 'SHELXL-97 (Sheldrick, 1997)'
_computing_structure_solution 'SHELXS-97 (Sheldrick, 1990)'
_diffrn_ambient_temperature 293(2)
_diffrn_detector_area_resol_mean 16.5467
_diffrn_measured_fraction_theta_full 0.995
_diffrn_measured_fraction_theta_max 0.995
_diffrn_radiation_monochromator graphite
_diffrn_radiation_source 'Enhance (Mo) X-ray Source'
_diffrn_radiation_type MoK\a
_diffrn_radiation_wavelength 0.71073
_diffrn_reflns_av_R_equivalents 0.0000
_diffrn_reflns_av_sigmaI/netI 0.0546
_diffrn_reflns_limit_h_max 32
_diffrn_reflns_limit_h_min -32
_diffrn_reflns_limit_k_max 32
_diffrn_reflns_limit_k_min -31
_diffrn_reflns_limit_l_max 10
_diffrn_reflns_limit_l_min 0
_diffrn_reflns_number 2393
_diffrn_reflns_theta_full 25.34
_diffrn_reflns_theta_max 25.34
_diffrn_reflns_theta_min 4.36
_exptl_absorpt_coefficient_mu 0.139
_exptl_absorpt_correction_T_max 0.807
_exptl_absorpt_correction_T_min 0.737
_exptl_absorpt_correction_type gaussian
_exptl_absorpt_process_details
;
CrysAlis RED, Oxford Diffraction Ltd.,
Version 1.171.32.15 (release 10-01-2008 CrysAlis171 .NET)
(compiled Jan 10 2008,16:37:18)
Numerical absorption correction based on gaussian integration over
            a multifaceted crystal model
;
_exptl_crystal_colour colorless
_exptl_crystal_density_diffrn 1.172
_exptl_crystal_density_method 'not measured'
_exptl_crystal_description 'rhombic dodecahedra'
_exptl_crystal_F_000 2178
_exptl_crystal_size_max 0.4500
_exptl_crystal_size_mid 0.3540
_exptl_crystal_size_min 0.2926
_refine_diff_density_max 0.655
_refine_diff_density_min -0.350
_refine_diff_density_rms 0.101
_refine_ls_extinction_method none
_refine_ls_goodness_of_fit_ref 1.052
_refine_ls_hydrogen_treatment constr
_refine_ls_matrix_type full
_refine_ls_number_parameters 167
_refine_ls_number_reflns 2393
_refine_ls_number_restraints 4
_refine_ls_restrained_S_all 1.052
_refine_ls_R_factor_all 0.1035
_refine_ls_R_factor_gt 0.0768
_refine_ls_shift/su_max 0.000
_refine_ls_shift/su_mean 0.000
_refine_ls_structure_factor_coef Fsqd
_refine_ls_weighting_details 'calc w=1/[\s^2^(Fo^2^)+(0.1687P)^2^+0.0000P] where P=(Fo^2^+2Fc^2^)/3'
_refine_ls_weighting_scheme calc
_refine_ls_wR_factor_gt 0.2388
_refine_ls_wR_factor_ref 0.2543
_reflns_number_gt 1596
_reflns_number_total 2393
_reflns_threshold_expression >2sigma(I)
_cod_data_source_file cg4000318_si_002.cif
_cod_data_source_block hklf5
_cod_depositor_comments
;
The following automatic conversions were performed:

'_symmetry_cell_setting' value 'Trigonal' changed to 'trigonal'
according to /home/saulius/struct/CIF-dictionaries/cif_core.dic
dictionary named 'cif_core.dic' version 2.4.2 from 2011-04-26.

Automatic conversion script
Id: cif_fix_values 1891 2012-01-12 08:04:46Z andrius 
;
_cod_original_sg_symbol_H-M R-3
_cod_database_code 4507668

loop_
_symmetry_equiv_pos_as_xyz
'x, y, z'
'-y, x-y, z'
'-x+y, -x, z'
'x+2/3, y+1/3, z+1/3'
'-y+2/3, x-y+1/3, z+1/3'
'-x+y+2/3, -x+1/3, z+1/3'
'x+1/3, y+2/3, z+2/3'
'-y+1/3, x-y+2/3, z+2/3'
'-x+y+1/3, -x+2/3, z+2/3'
'-x, -y, -z'
'y, -x+y, -z'
'x-y, x, -z'
'-x+2/3, -y+1/3, -z+1/3'
'y+2/3, -x+y+1/3, -z+1/3'
'x-y+2/3, x+1/3, -z+1/3'
'-x+1/3, -y+2/3, -z+2/3'
'y+1/3, -x+y+2/3, -z+2/3'
'x-y+1/3, x+2/3, -z+2/3'

loop_
_atom_site_label
_atom_site_type_symbol
_atom_site_fract_x
_atom_site_fract_y
_atom_site_fract_z
_atom_site_U_iso_or_equiv
_atom_site_adp_type
_atom_site_occupancy
_atom_site_symmetry_multiplicity
_atom_site_calc_flag
_atom_site_refinement_flags
_atom_site_disorder_assembly
_atom_site_disorder_group
Mg1 Mg 0.11046(5) 0.12253(5) 0.08540(15) 0.0349(5) Uani 1 1 d . . .
O1 O 0.19447(11) 0.14681(11) 0.0790(4) 0.0477(8) Uani 1 1 d . . .
O2 O 0.12665(12) 0.19285(12) -0.0281(4) 0.0457(8) Uani 1 1 d . . .
C1 C 0.21726(16) 0.11679(17) 0.0710(5) 0.0378(10) Uani 1 1 d . . .
C2 C 0.27708(16) 0.14222(17) 0.1178(5) 0.0387(10) Uani 1 1 d . A .
C3 C 0.30527(18) 0.19646(19) 0.1744(6) 0.0488(12) Uani 1 1 d . . .
C4 C 0.30559(17) 0.11150(18) 0.1104(5) 0.0466(11) Uani 1 1 d . . .
N1A N 0.2830(4) 0.0565(4) 0.0516(14) 0.066(3) Uani 0.404(7) 1 d P A 1
N1B N 0.2820(17) 0.2272(17) 0.197(6) 0.066(3) Uani 0.096(7) 1 d P A 2
C5 C 0.07726(17) 0.00506(18) 0.2166(5) 0.0411(10) Uani 1 1 d . . .
H5 H 0.0656 -0.0145 0.3049 0.049 Uiso 1 1 calc R B 1
O3 O 0.09599(12) 0.05642(12) 0.2220(3) 0.0443(8) Uani 1 1 d . . .
O4 O 0.02334(11) 0.09570(12) 0.1039(3) 0.0389(7) Uani 1 1 d . . .
O5 O 0.12691(17) 0.17056(14) 0.2798(4) 0.0626(10) Uani 1 1 d . . .
C6A C 0.1644(7) 0.2191(6) 0.2948(15) 0.084(5) Uani 0.466(9) 1 d P C 1
H6A H 0.1834 0.2398 0.2121 0.101 Uiso 0.466(9) 1 calc PR C 1
N2A N 0.1787(8) 0.2432(7) 0.424(2) 0.146(8) Uani 0.466(9) 1 d PD C 1
C7A C 0.1376(14) 0.2236(17) 0.545(4) 0.213(9) Uiso 0.466(9) 1 d PD C 1
H7A1 H 0.1542 0.2476 0.6289 0.319 Uiso 0.466(9) 1 calc PR C 1
H7A2 H 0.1273 0.1856 0.5706 0.319 Uiso 0.466(9) 1 calc PR C 1
H7A3 H 0.1047 0.2248 0.5151 0.319 Uiso 0.466(9) 1 calc PR C 1
C8A C 0.2159(11) 0.3037(9) 0.449(3) 0.204(8) Uiso 0.466(9) 1 d PD C 1
H8A1 H 0.2145 0.3122 0.5504 0.306 Uiso 0.466(9) 1 calc PR C 1
H8A2 H 0.2036 0.3245 0.3894 0.306 Uiso 0.466(9) 1 calc PR C 1
H8A3 H 0.2538 0.3140 0.4228 0.306 Uiso 0.466(9) 1 calc PR C 1
C6B C 0.1571(7) 0.1771(7) 0.3692(17) 0.101(6) Uani 0.534(9) 1 d P C 2
H6B H 0.1842 0.1675 0.3448 0.121 Uiso 0.534(9) 1 calc PR C 2
N2B N 0.1615(6) 0.1979(6) 0.5163(16) 0.120(5) Uani 0.534(9) 1 d PD C 2
C7B C 0.1086(11) 0.1992(15) 0.544(4) 0.213(9) Uiso 0.534(9) 1 d PD C 2
H7B1 H 0.1093 0.2126 0.6417 0.319 Uiso 0.534(9) 1 calc PR C 2
H7B2 H 0.0769 0.1618 0.5337 0.319 Uiso 0.534(9) 1 calc PR C 2
H7B3 H 0.1056 0.2238 0.4746 0.319 Uiso 0.534(9) 1 calc PR C 2
C8B C 0.1946(10) 0.1876(11) 0.630(3) 0.204(8) Uiso 0.534(9) 1 d PD C 2
H8B1 H 0.1920 0.2034 0.7219 0.306 Uiso 0.534(9) 1 calc PR C 2
H8B2 H 0.2333 0.2051 0.6002 0.306 Uiso 0.534(9) 1 calc PR C 2
H8B3 H 0.1796 0.1478 0.6411 0.306 Uiso 0.534(9) 1 calc PR C 2

loop_
_atom_site_aniso_label
_atom_site_aniso_U_11
_atom_site_aniso_U_22
_atom_site_aniso_U_33
_atom_site_aniso_U_23
_atom_site_aniso_U_13
_atom_site_aniso_U_12
Mg1 0.0265(7) 0.0258(7) 0.0526(9) -0.0011(6) -0.0026(6) 0.0133(6)
O1 0.0258(15) 0.0317(16) 0.082(2) -0.0028(15) -0.0050(14) 0.0114(13)
O2 0.0339(16) 0.0288(15) 0.072(2) 0.0079(14) 0.0000(14) 0.0141(13)
C1 0.026(2) 0.033(2) 0.053(3) 0.0037(19) 0.0007(18) 0.0135(19)
C2 0.025(2) 0.033(2) 0.055(3) -0.0004(18) -0.0007(17) 0.0127(17)
C3 0.031(2) 0.038(2) 0.075(3) -0.006(2) -0.007(2) 0.016(2)
C4 0.027(2) 0.037(2) 0.071(3) -0.007(2) -0.002(2) 0.0125(19)
N1A 0.035(5) 0.041(6) 0.123(9) -0.024(6) -0.019(6) 0.019(5)
N1B 0.035(5) 0.041(6) 0.123(9) -0.024(6) -0.019(6) 0.019(5)
C5 0.039(2) 0.035(2) 0.048(3) 0.006(2) 0.0028(19) 0.018(2)
O3 0.0475(18) 0.0300(16) 0.0548(18) -0.0034(13) -0.0014(14) 0.0189(14)
O4 0.0289(15) 0.0363(16) 0.0511(17) 0.0025(13) 0.0009(13) 0.0160(13)
O5 0.074(3) 0.045(2) 0.065(2) -0.0133(17) -0.002(2) 0.027(2)
C6A 0.123(12) 0.050(8) 0.051(8) -0.018(7) -0.005(7) 0.022(9)
N2A 0.163(16) 0.081(10) 0.126(13) -0.043(10) -0.002(11) 0.010(10)
C6B 0.106(11) 0.101(12) 0.087(10) -0.067(10) -0.040(9) 0.044(10)
N2B 0.119(11) 0.093(9) 0.116(10) 0.016(8) -0.023(8) 0.028(8)

loop_
_atom_type_symbol
_atom_type_description
_atom_type_scat_dispersion_real
_atom_type_scat_dispersion_imag
_atom_type_scat_source
C C 0.0033 0.0016 'International Tables Vol C Tables 4.2.6.8 and 6.1.1.4'
H H 0.0000 0.0000 'International Tables Vol C Tables 4.2.6.8 and 6.1.1.4'
N N 0.0061 0.0033 'International Tables Vol C Tables 4.2.6.8 and 6.1.1.4'
O O 0.0106 0.0060 'International Tables Vol C Tables 4.2.6.8 and 6.1.1.4'
Mg Mg 0.0486 0.0363 'International Tables Vol C Tables 4.2.6.8 and 6.1.1.4'

loop_
_geom_angle_atom_site_label_1
_geom_angle_atom_site_label_2
_geom_angle_atom_site_label_3
_geom_angle
_geom_angle_site_symmetry_1
_geom_angle_site_symmetry_3
O2 Mg1 O1 90.02(12) . .
O2 Mg1 O3 173.54(13) . .
O1 Mg1 O3 89.64(13) . .
O2 Mg1 O4 94.63(13) . 11
O1 Mg1 O4 90.37(13) . 11
O3 Mg1 O4 91.83(12) . 11
O2 Mg1 O5 87.68(14) . .
O1 Mg1 O5 88.08(15) . .
O3 Mg1 O5 85.86(14) . .
O4 Mg1 O5 177.22(14) 11 .
O2 Mg1 O4 92.49(12) . .
O1 Mg1 O4 176.84(14) . .
O3 Mg1 O4 87.65(12) . .
O4 Mg1 O4 91.34(14) 11 .
O5 Mg1 O4 90.10(14) . .
O2 Mg1 Mg1 67.30(9) . 12
O1 Mg1 Mg1 150.40(12) . 12
O3 Mg1 Mg1 115.04(9) . 12
O4 Mg1 Mg1 73.62(8) 11 12
O5 Mg1 Mg1 108.76(12) . 12
O4 Mg1 Mg1 32.75(8) . 12
O2 Mg1 Mg1 120.93(12) . 11
O1 Mg1 Mg1 72.40(9) . 11
O3 Mg1 Mg1 65.02(8) . 11
O4 Mg1 Mg1 32.89(8) 11 11
O5 Mg1 Mg1 144.33(13) . 11
O4 Mg1 Mg1 107.84(8) . 11
Mg1 Mg1 Mg1 102.32(5) 12 11
C1 O1 Mg1 129.2(2) . .
C1 O2 Mg1 138.4(3) 12 .
O1 C1 O2 124.9(4) . 11
O1 C1 C2 117.9(4) . .
O2 C1 C2 117.3(3) 11 .
C3 C2 C4 118.7(4) . .
C3 C2 C1 120.1(4) . .
C4 C2 C1 121.1(4) . .
N1B C3 C2 124.1(18) . .
N1B C3 C4 113.4(18) . 13
C2 C3 C4 122.4(4) . 13
C3 C4 C2 118.9(4) 13 .
C3 C4 N1A 115.8(5) 13 .
C2 C4 N1A 125.2(5) . .
O3 C5 O4 126.4(4) . 3
O3 C5 H5 116.8 . .
O4 C5 H5 116.8 3 .
C5 O3 Mg1 139.7(3) . .
C5 O4 Mg1 122.7(3) 2 12
C5 O4 Mg1 122.9(3) 2 .
Mg1 O4 Mg1 114.35(13) 12 .
C6B O5 C6A 65.6(10) . .
C6B O5 Mg1 128.8(8) . .
C6A O5 Mg1 125.1(7) . .
O5 C6A N2A 121.9(14) . .
O5 C6A H6A 119.1 . .
N2A C6A H6A 119.1 . .
C6A N2A C8A 125(2) . .
C6A N2A C7A 121(2) . .
C8A N2A C7A 106(2) . .
N2A C7A H7A1 109.5 . .
N2A C7A H7A2 109.5 . .
H7A1 C7A H7A2 109.5 . .
N2A C7A H7A3 109.5 . .
H7A1 C7A H7A3 109.5 . .
H7A2 C7A H7A3 109.5 . .
N2A C8A H8A1 109.5 . .
N2A C8A H8A2 109.5 . .
H8A1 C8A H8A2 109.5 . .
N2A C8A H8A3 109.5 . .
H8A1 C8A H8A3 109.5 . .
H8A2 C8A H8A3 109.5 . .
O5 C6B N2B 131.2(16) . .
O5 C6B H6B 114.4 . .
N2B C6B H6B 114.4 . .
C6B N2B C7B 106.1(16) . .
C6B N2B C8B 120.8(16) . .
C7B N2B C8B 125(2) . .
N2B C7B H7B1 109.5 . .
N2B C7B H7B2 109.5 . .
H7B1 C7B H7B2 109.5 . .
N2B C7B H7B3 109.5 . .
H7B1 C7B H7B3 109.5 . .
H7B2 C7B H7B3 109.5 . .
N2B C8B H8B1 109.5 . .
N2B C8B H8B2 109.5 . .
H8B1 C8B H8B2 109.5 . .
N2B C8B H8B3 109.5 . .
H8B1 C8B H8B3 109.5 . .
H8B2 C8B H8B3 109.5 . .

loop_
_geom_bond_atom_site_label_1
_geom_bond_atom_site_label_2
_geom_bond_distance
_geom_bond_site_symmetry_2
Mg1 O2 2.030(3) .
Mg1 O1 2.052(3) .
Mg1 O3 2.066(3) .
Mg1 O4 2.115(3) 11
Mg1 O5 2.117(4) .
Mg1 O4 2.123(3) .
Mg1 Mg1 3.5611(16) 12
Mg1 Mg1 3.5611(16) 11
O1 C1 1.258(5) .
O2 C1 1.262(5) 12
C1 O2 1.262(5) 11
C1 C2 1.486(5) .
C2 C3 1.386(6) .
C2 C4 1.407(6) .
C3 N1B 1.30(4) .
C3 C4 1.397(6) 13
C4 C3 1.397(6) 13
C4 N1A 1.415(10) .
C5 O3 1.234(5) .
C5 O4 1.255(5) 3
C5 H5 0.9300 .
O4 C5 1.255(5) 2
O4 Mg1 2.115(3) 12
O5 C6B 1.108(15) .
O5 C6A 1.214(14) .
C6A N2A 1.312(19) .
C6A H6A 0.9300 .
N2A C8A 1.464(17) .
N2A C7A 1.472(19) .
C7A H7A1 0.9600 .
C7A H7A2 0.9600 .
C7A H7A3 0.9600 .
C8A H8A1 0.9600 .
C8A H8A2 0.9600 .
C8A H8A3 0.9600 .
C6B N2B 1.438(18) .
C6B H6B 0.9300 .
N2B C7B 1.487(18) .
N2B C8B 1.493(17) .
C7B H7B1 0.9600 .
C7B H7B2 0.9600 .
C7B H7B3 0.9600 .
C8B H8B1 0.9600 .
C8B H8B2 0.9600 .
C8B H8B3 0.9600 .
